data_7036259
loop_
_publ_author_name
'Fecker, Ann Christin'
'Freytag, Matthias'
'Jones, Peter G.'
'Zhao, Ning'
'Zi, Guofu'
'Walter, Marc D.'

_publ_section_title
;
 Preparation of enantiomerically pure open calcocene and strontocene
 complexes and their application in ring opening polymerizations of
 rac-lactide.
;
_journal_issue 37
_journal_name_full 'Dalton transactions (Cambridge, England : 2003)'
_journal_page_first 16325
_journal_page_last 16331
_journal_paper_doi 10.1039/c5dt02851e
_journal_volume 44
_journal_year 2015
_chemical_absolute_configuration ad
_chemical_formula_sum 'C38 H62 O3 Sr'
_chemical_formula_weight 654.50
_chemical_name_systematic
; 
 ? 
;
_space_group_IT_number 152
_symmetry_cell_setting trigonal
_symmetry_space_group_name_Hall 'P 31 2"'
_symmetry_space_group_name_H-M 'P 31 2 1'
_atom_sites_solution_hydrogens geom
_atom_sites_solution_primary direct
_atom_sites_solution_secondary difmap
_audit_creation_method SHELXL-97
_audit_update_record
;
2015-07-25 deposited with the CCDC.
2015-08-18 downloaded from the CCDC.
;
_cell_angle_alpha 90.00
_cell_angle_beta 90.00
_cell_angle_gamma 120.00
_cell_formula_units_Z 3
_cell_length_a 14.1418(5)
_cell_length_b 14.1418(5)
_cell_length_c 15.6028(5)
_cell_measurement_reflns_used 10597
_cell_measurement_temperature 100(2)
_cell_measurement_theta_max 22.8000
_cell_measurement_theta_min 2.8600
_cell_volume 2702.36(16)
_computing_cell_refinement
; 
CrysAlisPro, Agilent Technologies, 
Version 1.171.36.28 (release 01-02-2013 CrysAlis171 .NET) 
(compiled Feb  1 2013,16:14:44)  
;
_computing_data_collection
; 
CrysAlisPro, Agilent Technologies, 
Version 1.171.36.28 (release 01-02-2013 CrysAlis171 .NET) 
(compiled Feb  1 2013,16:14:44)  
;
_computing_data_reduction
; 
CrysAlisPro, Agilent Technologies, 
Version 1.171.36.28 (release 01-02-2013 CrysAlis171 .NET) 
(compiled Feb  1 2013,16:14:44)  
;
_computing_molecular_graphics 'Bruker XP'
_computing_publication_material SHELXL-97
_computing_structure_refinement 'SHELXL-97 (Sheldrick, 1997)'
_computing_structure_solution 'SHELXS-97 (Sheldrick, 1990)'
_diffrn_ambient_temperature 100(2)
_diffrn_detector_area_resol_mean 16.1419
_diffrn_measured_fraction_theta_full 0.999
_diffrn_measured_fraction_theta_max 0.999
_diffrn_measurement_device_type 'Oxford Diffraction Xcalibur, Eos'
_diffrn_measurement_method '\w scans'
_diffrn_radiation_monochromator graphite
_diffrn_radiation_source 'Enhance (Mo) X-ray Source'
_diffrn_radiation_type 'Mo K\a'
_diffrn_radiation_wavelength 0.71073
_diffrn_reflns_av_R_equivalents 0.0657
_diffrn_reflns_av_sigmaI/netI 0.0266
_diffrn_reflns_limit_h_max 17
_diffrn_reflns_limit_h_min -17
_diffrn_reflns_limit_k_max 17
_diffrn_reflns_limit_k_min -17
_diffrn_reflns_limit_l_max 19
_diffrn_reflns_limit_l_min -19
_diffrn_reflns_number 67826
_diffrn_reflns_theta_full 26.33
_diffrn_reflns_theta_max 26.33
_diffrn_reflns_theta_min 2.88
_exptl_absorpt_coefficient_mu 1.529
_exptl_absorpt_correction_T_max 1.00000
_exptl_absorpt_correction_T_min 0.83215
_exptl_absorpt_correction_type multi-scan
_exptl_absorpt_process_details
; 
CrysAlisPro, Agilent Technologies, 
Version 1.171.36.28 (release 01-02-2013 CrysAlis171 .NET) 
(compiled Feb  1 2013,16:14:44) 
;
_exptl_crystal_colour 'pale yellow'
_exptl_crystal_density_diffrn 1.207
_exptl_crystal_density_method 'not measured'
_exptl_crystal_description block
_exptl_crystal_F_000 1056
_exptl_crystal_size_max 0.30
_exptl_crystal_size_mid 0.20
_exptl_crystal_size_min 0.15
_refine_diff_density_max 0.553
_refine_diff_density_min -0.265
_refine_diff_density_rms 0.057
_refine_ls_abs_structure_details 'Flack H D (1983), Acta Cryst. A39, 876-881'
_refine_ls_abs_structure_Flack -0.005(10)
_refine_ls_extinction_method none
_refine_ls_goodness_of_fit_ref 1.052
_refine_ls_hydrogen_treatment mixed
_refine_ls_matrix_type full
_refine_ls_number_parameters 202
_refine_ls_number_reflns 3696
_refine_ls_number_restraints 35
_refine_ls_restrained_S_all 1.071
_refine_ls_R_factor_all 0.0453
_refine_ls_R_factor_gt 0.0403
_refine_ls_shift/su_max 0.000
_refine_ls_shift/su_mean 0.000
_refine_ls_structure_factor_coef Fsqd
_refine_ls_weighting_details 'calc w=1/[\s^2^(Fo^2^)+(0.0379P)^2^+2.6804P] where P=(Fo^2^+2Fc^2^)/3'
_refine_ls_weighting_scheme calc
_refine_ls_wR_factor_gt 0.0894
_refine_ls_wR_factor_ref 0.0919
_reflns_number_gt 3453
_reflns_number_total 3696
_reflns_threshold_expression >2sigma(I)
_cod_data_source_file c5dt02851e1.cif
_cod_data_source_block ann59
_cod_depositor_comments 'Adding full bibliography for 7036258--7036259.cif.'
_cod_original_cell_volume 2702.37(16)
_cod_database_code 7036259

loop_
_symmetry_equiv_pos_as_xyz
'x, y, z'
'-y, x-y, z+1/3'
'-x+y, -x, z+2/3'
'y, x, -z'
'x-y, -y, -z+2/3'
'-x, -x+y, -z+1/3'

loop_
_atom_site_label
_atom_site_type_symbol
_atom_site_fract_x
_atom_site_fract_y
_atom_site_fract_z
_atom_site_U_iso_or_equiv
_atom_site_adp_type
_atom_site_occupancy
_atom_site_symmetry_multiplicity
_atom_site_calc_flag
_atom_site_refinement_flags
_atom_site_disorder_assembly
_atom_site_disorder_group
Sr Sr 0.0000 0.39271(3) 0.6667 0.02697(11) Uani 1 2 d S . .
C1 C 0.2258(3) 0.4404(3) 0.6748(3) 0.0412(9) Uani 1 1 d D A .
H1A H 0.272(3) 0.479(3) 0.7207(19) 0.031(9) Uiso 1 1 d D . .
H1B H 0.190(3) 0.364(2) 0.677(2) 0.036(10) Uiso 1 1 d D . .
C2 C 0.2226(3) 0.4947(3) 0.6031(2) 0.0470(10) Uani 1 1 d . A .
C3 C 0.1546(4) 0.4528(3) 0.5300(2) 0.0552(13) Uani 1 1 d . A .
H3 H 0.162(4) 0.498(4) 0.487(3) 0.058(13) Uiso 1 1 d . . .
C4 C 0.0780(3) 0.3410(3) 0.50842(18) 0.0406(8) Uani 1 1 d . A .
C5 C 0.0420(3) 0.2480(3) 0.5558(2) 0.0355(8) Uani 1 1 d . . .
H5 H 0.075(3) 0.249(3) 0.610(2) 0.031(9) Uiso 1 1 d . . .
C6 C -0.0386(3) 0.1384(3) 0.5190(2) 0.0399(8) Uani 1 1 d . A .
H6A H -0.1025 0.1015 0.5576 0.048 Uiso 1 1 calc R . .
H6B H -0.0042 0.0923 0.5152 0.048 Uiso 1 1 calc R . .
C7 C -0.0764(3) 0.1504(3) 0.4301(2) 0.0468(10) Uani 1 1 d . . .
H7 H -0.1329 0.0811 0.4025 0.056 Uiso 1 1 calc R A .
C8 C -0.1025(3) 0.2445(4) 0.4327(2) 0.0509(10) Uani 1 1 d . A .
H8A H -0.1472 0.2448 0.3840 0.061 Uiso 1 1 calc R . .
H8B H -0.1321 0.2520 0.4882 0.061 Uiso 1 1 calc R . .
C9 C 0.0219(3) 0.3227(3) 0.4217(2) 0.0499(10) Uani 1 1 d . . .
H9 H 0.0434 0.3898 0.3868 0.060 Uiso 1 1 calc R A .
C10 C 0.0244(3) 0.2256(4) 0.3734(2) 0.0542(12) Uani 1 1 d . A .
C11 C 0.1252(3) 0.2155(4) 0.3790(3) 0.0654(14) Uani 1 1 d . . .
H11A H 0.1099 0.1454 0.3546 0.098 Uiso 1 1 calc R A .
H11B H 0.1468 0.2193 0.4391 0.098 Uiso 1 1 calc R . .
H11C H 0.1846 0.2752 0.3469 0.098 Uiso 1 1 calc R . .
C12 C -0.0077(4) 0.2196(5) 0.2786(2) 0.0782(16) Uani 1 1 d . . .
H12A H 0.0516 0.2802 0.2471 0.117 Uiso 1 1 calc R A .
H12B H -0.0742 0.2246 0.2740 0.117 Uiso 1 1 calc R . .
H12C H -0.0210 0.1502 0.2541 0.117 Uiso 1 1 calc R . .
C13 C 0.2985(4) 0.6178(3) 0.6024(3) 0.0659(14) Uani 1 1 d . . .
H13A H 0.3348 0.6414 0.6582 0.099 Uiso 1 1 calc R A .
H13B H 0.2561 0.6540 0.5912 0.099 Uiso 1 1 calc R . .
H13C H 0.3536 0.6372 0.5574 0.099 Uiso 1 1 calc R . .
O1 O 0.0498(3) 0.5519(4) 0.7663(3) 0.0259(10) Uiso 0.50 1 d PDU A 1
C14 C -0.0250(6) 0.5772(6) 0.8049(5) 0.0475(19) Uiso 0.50 1 d PD A 1
H14A H -0.0759 0.5160 0.8421 0.057 Uiso 0.50 1 calc PR A 1
H14B H -0.0684 0.5879 0.7601 0.057 Uiso 0.50 1 calc PR A 1
C15 C 0.0323(6) 0.6743(6) 0.8549(6) 0.0393(19) Uiso 0.50 1 d PDU A 1
H15A H 0.0077 0.6598 0.9153 0.047 Uiso 0.50 1 calc PR A 1
H15B H 0.0192 0.7322 0.8322 0.047 Uiso 0.50 1 calc PR A 1
C16 C 0.1616(7) 0.7120(6) 0.8481(5) 0.0525(18) Uiso 0.50 1 d PDU A 1
H16A H 0.2010 0.7720 0.8065 0.063 Uiso 0.50 1 calc PR A 1
H16B H 0.1987 0.7326 0.9044 0.063 Uiso 0.50 1 calc PR A 1
C17 C 0.1466(6) 0.6072(7) 0.8167(6) 0.046(2) Uiso 0.50 1 d PDU A 1
H17A H 0.2105 0.6205 0.7816 0.055 Uiso 0.50 1 calc PR A 1
H17B H 0.1416 0.5609 0.8660 0.055 Uiso 0.50 1 calc PR A 1
O1' O 0.0800(4) 0.5848(4) 0.7366(3) 0.0327(11) Uiso 0.50 1 d PDU A 2
C14' C 0.0092(7) 0.6280(7) 0.7548(5) 0.054(2) Uiso 0.50 1 d PD A 2
H14C H -0.0649 0.5676 0.7688 0.065 Uiso 0.50 1 calc PR A 2
H14D H 0.0038 0.6667 0.7039 0.065 Uiso 0.50 1 calc PR A 2
C15' C 0.0529(6) 0.7031(7) 0.8270(5) 0.0377(18) Uiso 0.50 1 d PDU A 2
H15C H -0.0062 0.6955 0.8654 0.045 Uiso 0.50 1 calc PR A 2
H15D H 0.0956 0.7797 0.8072 0.045 Uiso 0.50 1 calc PR A 2
C16' C 0.1309(7) 0.6647(7) 0.8746(4) 0.0453(17) Uiso 0.50 1 d PDU A 2
H16C H 0.1905 0.7237 0.9083 0.054 Uiso 0.50 1 calc PR A 2
H16D H 0.0897 0.5983 0.9100 0.054 Uiso 0.50 1 calc PR A 2
C17' C 0.1699(5) 0.6425(6) 0.7880(4) 0.0319(15) Uiso 0.50 1 d PDU A 2
H17C H 0.2221 0.7123 0.7601 0.038 Uiso 0.50 1 calc PR A 2
H17D H 0.2072 0.5999 0.7976 0.038 Uiso 0.50 1 calc PR A 2
O2 O 0.4792(8) 0.5836(8) 0.4623(7) 0.118(3) Uiso 0.50 1 d PD B -1
C18 C 0.4047(9) 0.4870(8) 0.4206(6) 0.070(3) Uiso 0.50 1 d PD B -1
H18A H 0.4385 0.4753 0.3690 0.085 Uiso 0.50 1 calc PR B -1
H18B H 0.3392 0.4902 0.4028 0.085 Uiso 0.50 1 calc PR B -1
C19 C 0.3753(7) 0.3989(7) 0.4826(5) 0.052(2) Uiso 0.50 1 d PD B -1
H19A H 0.3708 0.3339 0.4547 0.062 Uiso 0.50 1 calc PR B -1
H19B H 0.3044 0.3778 0.5102 0.062 Uiso 0.50 1 calc PR B -1
C20 C 0.4663(10) 0.4473(10) 0.5463(7) 0.083(3) Uiso 0.50 1 d PD B -1
H20A H 0.4379 0.4262 0.6054 0.099 Uiso 0.50 1 calc PR B -1
H20B H 0.5197 0.4229 0.5352 0.099 Uiso 0.50 1 calc PR B -1
C21 C 0.5147(11) 0.5608(11) 0.5349(8) 0.109(4) Uiso 0.50 1 d PD B -1
H21A H 0.4965 0.5928 0.5843 0.131 Uiso 0.50 1 calc PR B -1
H21B H 0.5951 0.5940 0.5326 0.131 Uiso 0.50 1 calc PR B -1

loop_
_atom_site_aniso_label
_atom_site_aniso_U_11
_atom_site_aniso_U_22
_atom_site_aniso_U_33
_atom_site_aniso_U_23
_atom_site_aniso_U_13
_atom_site_aniso_U_12
Sr 0.0420(3) 0.02345(14) 0.02162(16) 0.00130(10) 0.00260(19) 0.02101(15)
C1 0.041(2) 0.0255(17) 0.045(2) -0.0030(15) 0.0151(17) 0.0081(17)
C2 0.050(2) 0.0205(17) 0.046(2) -0.0003(16) 0.0253(18) -0.0004(17)
C3 0.075(3) 0.0245(19) 0.0350(19) 0.0107(16) 0.0243(19) 0.0013(19)
C4 0.0454(19) 0.032(2) 0.0297(14) 0.0018(15) 0.0231(13) 0.0085(18)
C5 0.0332(18) 0.0253(17) 0.0365(18) -0.0011(14) 0.0181(15) 0.0061(14)
C6 0.0302(18) 0.0276(17) 0.051(2) -0.0046(15) 0.0183(17) 0.0063(16)
C7 0.0338(19) 0.040(2) 0.049(2) -0.0116(17) 0.0171(17) 0.0050(16)
C8 0.052(2) 0.061(3) 0.0337(17) 0.0055(18) 0.0167(15) 0.024(2)
C9 0.059(2) 0.043(2) 0.0296(15) 0.0071(16) 0.0204(14) 0.011(2)
C10 0.042(2) 0.058(3) 0.0383(19) -0.0138(18) 0.0177(17) 0.007(2)
C11 0.043(2) 0.069(3) 0.057(3) -0.028(2) 0.0242(19) 0.007(2)
C12 0.064(3) 0.089(4) 0.041(2) -0.021(2) 0.017(2) 0.008(3)
C13 0.070(3) 0.025(2) 0.064(3) 0.0043(19) 0.019(2) -0.005(2)

loop_
_atom_type_symbol
_atom_type_description
_atom_type_scat_dispersion_real
_atom_type_scat_dispersion_imag
_atom_type_scat_source
C C 0.0033 0.0016 'International Tables Vol C Tables 4.2.6.8 and 6.1.1.4'
H H 0.0000 0.0000 'International Tables Vol C Tables 4.2.6.8 and 6.1.1.4'
O O 0.0106 0.0060 'International Tables Vol C Tables 4.2.6.8 and 6.1.1.4'
Sr Sr -1.5307 3.2498 'International Tables Vol C Tables 4.2.6.8 and 6.1.1.4'

loop_
_geom_angle_atom_site_label_1
_geom_angle_atom_site_label_2
_geom_angle_atom_site_label_3
_geom_angle
_geom_angle_site_symmetry_1
_geom_angle_site_symmetry_3
O1 Sr O1 82.6(2) . 6_556
O1 Sr O1' 14.32(11) . .
O1 Sr O1' 74.22(14) 6_556 .
O1 Sr O1' 74.22(14) . 6_556
O1 Sr O1' 14.32(11) 6_556 6_556
O1' Sr O1' 68.6(2) . 6_556
O1 Sr C3 76.43(15) . 6_556
O1 Sr C3 111.23(14) 6_556 6_556
O1' Sr C3 90.39(15) . 6_556
O1' Sr C3 97.67(14) 6_556 6_556
O1 Sr C3 111.23(14) . .
O1 Sr C3 76.43(15) 6_556 .
O1' Sr C3 97.67(14) . .
O1' Sr C3 90.39(15) 6_556 .
C3 Sr C3 170.26(18) 6_556 .
O1 Sr C2 92.92(14) . 6_556
O1 Sr C2 91.00(12) 6_556 6_556
O1' Sr C2 104.36(14) . 6_556
O1' Sr C2 80.05(14) 6_556 6_556
C3 Sr C2 28.45(12) 6_556 6_556
C3 Sr C2 150.63(12) . 6_556
O1 Sr C2 91.00(12) . .
O1 Sr C2 92.92(14) 6_556 .
O1' Sr C2 80.05(14) . .
O1' Sr C2 104.36(14) 6_556 .
C3 Sr C2 150.63(12) 6_556 .
C3 Sr C2 28.45(12) . .
C2 Sr C2 174.78(17) 6_556 .
O1 Sr C1 88.98(12) . .
O1 Sr C1 119.51(13) 6_556 .
O1' Sr C1 83.46(13) . .
O1' Sr C1 129.50(13) 6_556 .
C3 Sr C1 124.60(11) 6_556 .
C3 Sr C1 51.57(13) . .
C2 Sr C1 149.39(10) 6_556 .
C2 Sr C1 27.20(11) . .
O1 Sr C1 119.51(13) . 6_556
O1 Sr C1 88.98(12) 6_556 6_556
O1' Sr C1 129.50(13) . 6_556
O1' Sr C1 83.46(13) 6_556 6_556
C3 Sr C1 51.57(13) 6_556 6_556
C3 Sr C1 124.60(11) . 6_556
C2 Sr C1 27.20(11) 6_556 6_556
C2 Sr C1 149.39(10) . 6_556
C1 Sr C1 143.15(14) . 6_556
O1 Sr C4 83.68(13) . 6_556
O1 Sr C4 139.90(13) 6_556 6_556
O1' Sr C4 97.50(14) . 6_556
O1' Sr C4 126.14(13) 6_556 6_556
C3 Sr C4 28.69(10) 6_556 6_556
C3 Sr C4 143.44(12) . 6_556
C2 Sr C4 52.32(10) 6_556 6_556
C2 Sr C4 124.86(11) . 6_556
C1 Sr C4 97.68(10) . 6_556
C1 Sr C4 65.84(10) 6_556 6_556
O1 Sr C4 139.90(13) . .
O1 Sr C4 83.68(13) 6_556 .
O1' Sr C4 126.14(13) . .
O1' Sr C4 97.50(13) 6_556 .
C3 Sr C4 143.44(12) 6_556 .
C3 Sr C4 28.69(10) . .
C2 Sr C4 124.86(11) 6_556 .
C2 Sr C4 52.32(10) . .
C1 Sr C4 65.84(10) . .
C1 Sr C4 97.68(10) 6_556 .
C4 Sr C4 128.31(15) 6_556 .
C2 C1 Sr 75.8(3) . .
C1 C2 C3 129.0(3) . .
C1 C2 C13 116.4(4) . .
C3 C2 C13 114.5(4) . .
C1 C2 Sr 77.0(2) . .
C3 C2 Sr 74.1(2) . .
C13 C2 Sr 122.7(3) . .
C2 C3 C4 128.9(4) . .
C2 C3 Sr 77.4(2) . .
C4 C3 Sr 78.74(19) . .
C5 C4 C3 130.1(3) . .
C5 C4 C9 113.9(3) . .
C3 C4 C9 115.8(3) . .
C5 C4 Sr 77.25(17) . .
C3 C4 Sr 72.57(19) . .
C9 C4 Sr 124.0(2) . .
C4 C5 C6 120.7(3) . .
C4 C5 Sr 75.97(19) . .
C6 C5 Sr 128.7(2) . .
C5 C6 C7 111.0(3) . .
C6 C7 C8 108.5(3) . .
C6 C7 C10 109.9(3) . .
C8 C7 C10 87.6(3) . .
C9 C8 C7 86.4(3) . .
C4 C9 C8 109.3(3) . .
C4 C9 C10 109.5(4) . .
C8 C9 C10 86.8(3) . .
C11 C10 C12 108.6(3) . .
C11 C10 C7 119.3(4) . .
C12 C10 C7 111.3(3) . .
C11 C10 C9 119.3(3) . .
C12 C10 C9 111.8(4) . .
C7 C10 C9 85.0(3) . .
C14 O1 C17 105.1(5) . .
C14 O1 Sr 125.3(4) . .
C17 O1 Sr 126.2(4) . .
O1 C14 C15 109.9(6) . .
C14 C15 C16 106.5(6) . .
C17 C16 C15 96.8(6) . .
O1 C17 C16 110.6(6) . .
C17' O1' C14' 105.5(5) . .
C17' O1' Sr 130.9(4) . .
C14' O1' Sr 119.6(4) . .
O1' C14' C15' 109.3(6) . .
C14' C15' C16' 102.7(6) . .
C17' C16' C15' 92.2(5) . .
O1' C17' C16' 108.2(6) . .
C21 O2 C18 110.3(10) . .
O2 C18 C19 106.2(8) . .
C18 C19 C20 103.7(7) . .
C21 C20 C19 104.7(9) . .
O2 C21 C20 110.7(11) . .

loop_
_geom_bond_atom_site_label_1
_geom_bond_atom_site_label_2
_geom_bond_distance
_geom_bond_site_symmetry_2
Sr O1 2.528(4) .
Sr O1 2.528(4) 6_556
Sr O1' 2.603(4) .
Sr O1' 2.603(4) 6_556
Sr C3 2.862(4) 6_556
Sr C3 2.862(4) .
Sr C2 2.904(4) 6_556
Sr C2 2.904(4) .
Sr C1 2.918(4) .
Sr C1 2.918(4) 6_556
Sr C4 2.942(3) 6_556
Sr C4 2.942(3) .
C1 C2 1.369(6) .
C2 C3 1.417(6) .
C2 C13 1.521(5) .
C3 C4 1.440(5) .
C4 C5 1.366(5) .
C4 C9 1.525(5) .
C5 C6 1.505(5) .
C6 C7 1.527(6) .
C7 C8 1.550(6) .
C7 C10 1.558(5) .
C8 C9 1.550(5) .
C9 C10 1.582(6) .
C10 C11 1.505(6) .
C10 C12 1.538(6) .
O1 C14 1.412(8) .
O1 C17 1.426(8) .
C14 C15 1.427(9) .
C15 C16 1.632(10) .
C16 C17 1.472(9) .
O1' C17' 1.373(7) .
O1' C14' 1.438(8) .
C14' C15' 1.456(9) .
C15' C16' 1.632(10) .
C16' C17' 1.550(8) .
O2 C21 1.343(13) .
O2 C18 1.400(12) .
C18 C19 1.463(12) .
C19 C20 1.495(13) .
C20 C21 1.406(15) .
